data_4126089
loop_
_publ_author_name
'Tom\'as-Mendivil, Eder'
'Hansmann, Max M.'
'Weinstein, Cory M.'
'Jazzar, Rodolphe'
'Melaimi, Mohand'
'Bertrand, Guy'

_publ_section_title
;
 Bicyclic (Alkyl)(amino)carbenes (BICAACs): Stable Carbenes more
 Ambiphilic than CAACs.
;
_journal_name_full 'Journal of the American Chemical Society'
_journal_paper_doi 10.1021/jacs.7b04640
_journal_year 2017
_chemical_formula_moiety 'C22 H33 N Se'
_chemical_formula_sum 'C22 H33 N Se'
_chemical_formula_weight 390.45
_space_group_crystal_system orthorhombic
_space_group_IT_number 61
_space_group_name_Hall '-P 2ac 2ab'
_space_group_name_H-M_alt 'P b c a'
_symmetry_space_group_name_Hall '-P 2ac 2ab'
_symmetry_space_group_name_H-M 'P b c a'
_atom_sites_solution_hydrogens geom
_atom_sites_solution_primary direct
_audit_creation_date 2017-04-13
_audit_creation_method
;
Olex2 1.2-beta
(compiled 2017.03.28 svn.r3405 for OlexSys, GUI svn.r5335)
;
_cell_angle_alpha 90
_cell_angle_beta 90
_cell_angle_gamma 90
_cell_formula_units_Z 8
_cell_length_a 7.7624(5)
_cell_length_b 17.4793(10)
_cell_length_c 29.6843(16)
_cell_measurement_reflns_used 2325
_cell_measurement_temperature 100
_cell_measurement_theta_max 22.58
_cell_measurement_theta_min 2.43
_cell_volume 4027.6(4)
_computing_cell_refinement 'SAINT v8.34A (Bruker, 2013)'
_computing_data_collection 'APEX2 v2014.11-0 (Bruker, 2014)'
_computing_data_reduction 'SAINT v8.34A (Bruker, 2013)'
_computing_molecular_graphics 'Olex2 (Dolomanov et al., 2009)'
_computing_publication_material 'Olex2 (Dolomanov et al., 2009)'
_computing_structure_refinement 'ShelXL (Sheldrick, 2015)'
_computing_structure_solution 'SHELXT (Sheldrick, 2015)'
_diffrn_ambient_temperature 100.0
_diffrn_detector 'Bruker APEX-II CCD'
_diffrn_detector_area_resol_mean 7.9
_diffrn_detector_type 'CCD Area Detector'
_diffrn_measured_fraction_theta_full 1.000
_diffrn_measured_fraction_theta_max 1.000
_diffrn_measurement_device 'Kappa Four-Circle Diffractometer'
_diffrn_measurement_device_type 'Bruker APEX II Ultra'
_diffrn_measurement_method '\w and \f scans'
_diffrn_radiation_monochromator graphite
_diffrn_radiation_probe x-ray
_diffrn_radiation_type MoK\a
_diffrn_radiation_wavelength 0.71073
_diffrn_radiation_xray_symbol K-L~3~
_diffrn_reflns_av_R_equivalents 0.0730
_diffrn_reflns_av_unetI/netI 0.0633
_diffrn_reflns_Laue_measured_fraction_full 1.000
_diffrn_reflns_Laue_measured_fraction_max 1.000
_diffrn_reflns_limit_h_max 9
_diffrn_reflns_limit_h_min -8
_diffrn_reflns_limit_k_max 20
_diffrn_reflns_limit_k_min -21
_diffrn_reflns_limit_l_max 34
_diffrn_reflns_limit_l_min -35
_diffrn_reflns_number 18533
_diffrn_reflns_point_group_measured_fraction_full 1.000
_diffrn_reflns_point_group_measured_fraction_max 1.000
_diffrn_reflns_theta_full 25.351
_diffrn_reflns_theta_max 25.351
_diffrn_reflns_theta_min 1.372
_diffrn_source 'sealed tube'
_diffrn_source_type fine-focus
_diffrn_standards_number 0
_exptl_absorpt_coefficient_mu 1.868
_exptl_absorpt_correction_T_max 0.7452
_exptl_absorpt_correction_T_min 0.6289
_exptl_absorpt_correction_type multi-scan
_exptl_absorpt_process_details
'SADABS-2014/5 (Bruker,2014/5) was used for absorption correction. wR2(int) was 0.0642 before and 0.0539 after correction. The Ratio of minimum to maximum transmission is 0.8439. The \l/2 correction factor is Not present.'
_exptl_crystal_colour 'clear light colourless'
_exptl_crystal_colour_lustre clear
_exptl_crystal_colour_modifier light
_exptl_crystal_colour_primary colourless
_exptl_crystal_density_diffrn 1.288
_exptl_crystal_description needle
_exptl_crystal_F_000 1648
_exptl_crystal_preparation nujol
_exptl_crystal_recrystallization_method 'acetone evaporation'
_exptl_crystal_size_max 0.1
_exptl_crystal_size_mid 0.1
_exptl_crystal_size_min 0.01
_refine_diff_density_max 0.742
_refine_diff_density_min -0.647
_refine_diff_density_rms 0.073
_refine_ls_extinction_method none
_refine_ls_goodness_of_fit_ref 1.021
_refine_ls_hydrogen_treatment constr
_refine_ls_matrix_type full
_refine_ls_number_parameters 224
_refine_ls_number_reflns 3689
_refine_ls_number_restraints 0
_refine_ls_restrained_S_all 1.021
_refine_ls_R_factor_all 0.0936
_refine_ls_R_factor_gt 0.0503
_refine_ls_shift/su_max 0.001
_refine_ls_shift/su_mean 0.000
_refine_ls_structure_factor_coef Fsqd
_refine_ls_weighting_details 'w=1/[\s^2^(Fo^2^)+(0.0387P)^2^+4.5769P] where P=(Fo^2^+2Fc^2^)/3'
_refine_ls_weighting_scheme calc
_refine_ls_wR_factor_gt 0.0960
_refine_ls_wR_factor_ref 0.1113
_reflns_Friedel_coverage 0.000
_reflns_number_gt 2364
_reflns_number_total 3689
_reflns_threshold_expression 'I > 2\s(I)'
_cod_data_source_file ja7b04640_si_002.cif
_cod_data_source_block 10a
_cod_depositor_comments
;
The following automatic conversions were performed:

'_diffrn_radiation_probe' value 'X-ray' changed to 'x-ray' according
to
/home/data/users/saulius/crontab/automatic-downloads/rss-feeds/ACS/lib/dictionaries/cif_core.dic
dictionary named 'cif_core.dic' version 2.4.2 from 2011-04-26.

Automatic conversion script
Id: cif_fix_values 4973 2017-02-22 13:04:09Z antanas 
;
_cod_database_code 4126089
_shelx_shelxl_version_number 2014/7
_shelx_space_group_comment
;
The symmetry employed for this shelxl refinement is uniquely defined
by the following loop, which should always be used as a source of
symmetry information in preference to the above space-group names.
They are only intended as comments.
;
_olex2_refinement_description
;
1. Fixed Uiso
 At 1.2 times of:
  All C(H) groups, All C(H,H) groups
 At 1.5 times of:
  All C(H,H,H) groups
2.a Ternary CH refined with riding coordinates:
 C19(H19), C16(H16), C3(H3)
2.b Secondary CH2 refined with riding coordinates:
 C4(H4A,H4B), C6(H6A,H6B), C7(H7A,H7B)
2.c Aromatic/amide H refined with riding coordinates:
 C13(H13), C14(H14), C12(H12)
2.d Idealised Me refined as rotating group:
 C8(H8A,H8B,H8C), C18(H18A,H18B,H18C), C21(H21A,H21B,H21C), C22(H22A,H22B,
 H22C), C17(H17A,H17B,H17C), C20(H20A,H20B,H20C), C9(H9A,H9B,H9C)
;
_olex2_exptl_crystal_mounting_method nujol
_olex2_submission_special_instructions 'No special instructions were received'

loop_
_space_group_symop_operation_xyz
'x, y, z'
'-x+1/2, -y, z+1/2'
'-x, y+1/2, -z+1/2'
'x+1/2, -y+1/2, -z'
'-x, -y, -z'
'x-1/2, y, -z-1/2'
'x, -y-1/2, z-1/2'
'-x-1/2, y-1/2, z'

loop_
_atom_site_label
_atom_site_type_symbol
_atom_site_fract_x
_atom_site_fract_y
_atom_site_fract_z
_atom_site_U_iso_or_equiv
_atom_site_adp_type
_atom_site_occupancy
_atom_site_site_symmetry_order
_atom_site_calc_flag
_atom_site_refinement_flags_posn
Se1 Se 0.23979(5) 0.69378(2) 0.33563(2) 0.03637(15) Uani 1 1 d .
N1 N 0.5071(4) 0.60885(17) 0.37279(10) 0.0203(7) Uani 1 1 d .
C10 C 0.3818(5) 0.5579(2) 0.39304(12) 0.0210(9) Uani 1 1 d .
C19 C 0.3667(5) 0.6444(2) 0.46244(13) 0.0284(10) Uani 1 1 d .
H19 H 0.4531 0.6734 0.4442 0.034 Uiso 1 1 calc R
C15 C 0.3302(5) 0.4929(2) 0.36886(13) 0.0238(9) Uani 1 1 d .
C13 C 0.1629(5) 0.4534(2) 0.43366(14) 0.0291(10) Uani 1 1 d .
H13 H 0.0905 0.4169 0.4480 0.035 Uiso 1 1 calc R
C11 C 0.3210(5) 0.5732(2) 0.43644(12) 0.0236(9) Uani 1 1 d .
C8 C 0.7323(5) 0.5294(2) 0.41118(14) 0.0339(10) Uani 1 1 d .
H8A H 0.6793 0.5403 0.4405 0.051 Uiso 1 1 calc GR
H8B H 0.8569 0.5230 0.4150 0.051 Uiso 1 1 calc GR
H8C H 0.6830 0.4823 0.3987 0.051 Uiso 1 1 calc GR
C16 C 0.3833(5) 0.4776(2) 0.32040(13) 0.0275(10) Uani 1 1 d .
H16 H 0.4608 0.5201 0.3105 0.033 Uiso 1 1 calc R
C14 C 0.2232(5) 0.4407(2) 0.39031(13) 0.0278(9) Uani 1 1 d .
H14 H 0.1906 0.3952 0.3750 0.033 Uiso 1 1 calc R
C5 C 0.6977(5) 0.5955(2) 0.37919(14) 0.0276(10) Uani 1 1 d .
C2 C 0.6181(5) 0.7074(2) 0.32593(13) 0.0309(10) Uani 1 1 d .
C1 C 0.4617(5) 0.6675(2) 0.34622(12) 0.0245(9) Uani 1 1 d .
C12 C 0.2093(5) 0.5194(2) 0.45554(13) 0.0279(10) Uani 1 1 d .
H12 H 0.1639 0.5290 0.4847 0.034 Uiso 1 1 calc R
C4 C 0.7734(5) 0.6700(2) 0.39692(13) 0.0312(10) Uani 1 1 d .
H4A H 0.8999 0.6649 0.3998 0.037 Uiso 1 1 calc R
H4B H 0.7257 0.6810 0.4272 0.037 Uiso 1 1 calc R
C3 C 0.7307(5) 0.7367(2) 0.36481(13) 0.0318(10) Uani 1 1 d .
H3 H 0.8419 0.7545 0.3514 0.038 Uiso 1 1 calc R
C6 C 0.7773(5) 0.5812(2) 0.33275(13) 0.0357(10) Uani 1 1 d .
H6A H 0.7395 0.5308 0.3212 0.043 Uiso 1 1 calc R
H6B H 0.9045 0.5806 0.3352 0.043 Uiso 1 1 calc R
C18 C 0.4833(6) 0.4022(2) 0.31603(15) 0.0410(12) Uani 1 1 d .
H18A H 0.5852 0.4038 0.3355 0.061 Uiso 1 1 calc GR
H18B H 0.5195 0.3951 0.2847 0.061 Uiso 1 1 calc GR
H18C H 0.4092 0.3595 0.3251 0.061 Uiso 1 1 calc GR
C21 C 0.4505(6) 0.6261(3) 0.50793(14) 0.0426(12) Uani 1 1 d .
H21A H 0.3692 0.5973 0.5266 0.064 Uiso 1 1 calc GR
H21B H 0.4813 0.6739 0.5232 0.064 Uiso 1 1 calc GR
H21C H 0.5545 0.5954 0.5030 0.064 Uiso 1 1 calc GR
C22 C 0.5716(6) 0.7714(2) 0.29286(15) 0.0427(12) Uani 1 1 d .
H22A H 0.5115 0.7496 0.2668 0.064 Uiso 1 1 calc GR
H22B H 0.6770 0.7970 0.2827 0.064 Uiso 1 1 calc GR
H22C H 0.4965 0.8086 0.3079 0.064 Uiso 1 1 calc GR
C7 C 0.7204(6) 0.6449(2) 0.30009(14) 0.0377(11) Uani 1 1 d .
H7A H 0.6472 0.6228 0.2761 0.045 Uiso 1 1 calc R
H7B H 0.8230 0.6681 0.2857 0.045 Uiso 1 1 calc R
C17 C 0.2262(6) 0.4768(3) 0.28921(13) 0.0402(11) Uani 1 1 d .
H17A H 0.1497 0.4346 0.2977 0.060 Uiso 1 1 calc GR
H17B H 0.2642 0.4698 0.2580 0.060 Uiso 1 1 calc GR
H17C H 0.1641 0.5254 0.2919 0.060 Uiso 1 1 calc GR
C20 C 0.2111(6) 0.6967(2) 0.46927(16) 0.0481(13) Uani 1 1 d .
H20A H 0.1614 0.7098 0.4399 0.072 Uiso 1 1 calc GR
H20B H 0.2477 0.7436 0.4847 0.072 Uiso 1 1 calc GR
H20C H 0.1246 0.6703 0.4876 0.072 Uiso 1 1 calc GR
C9 C 0.6526(6) 0.8042(2) 0.38970(15) 0.0448(12) Uani 1 1 d .
H9A H 0.6409 0.8475 0.3690 0.067 Uiso 1 1 calc GR
H9B H 0.7277 0.8186 0.4148 0.067 Uiso 1 1 calc GR
H9C H 0.5389 0.7899 0.4013 0.067 Uiso 1 1 calc GR

loop_
_atom_site_aniso_label
_atom_site_aniso_U_11
_atom_site_aniso_U_22
_atom_site_aniso_U_33
_atom_site_aniso_U_23
_atom_site_aniso_U_13
_atom_site_aniso_U_12
Se1 0.0269(2) 0.0298(2) 0.0524(3) 0.0108(2) -0.0082(2) 0.0031(2)
N1 0.0167(17) 0.0177(16) 0.0264(18) 0.0010(15) -0.0002(14) 0.0002(14)
C10 0.015(2) 0.019(2) 0.029(2) 0.0026(18) -0.0011(17) 0.0016(16)
C19 0.027(2) 0.026(2) 0.032(2) -0.0018(19) 0.0012(19) 0.0001(18)
C15 0.022(2) 0.020(2) 0.029(2) 0.0037(18) -0.0013(18) 0.0022(17)
C13 0.020(2) 0.028(2) 0.039(3) 0.008(2) 0.0008(19) -0.0068(18)
C11 0.020(2) 0.025(2) 0.026(2) 0.0020(18) -0.0037(17) 0.0023(17)
C8 0.023(2) 0.033(2) 0.046(2) 0.009(2) -0.004(2) 0.004(2)
C16 0.032(2) 0.021(2) 0.030(2) 0.0026(19) 0.0025(19) -0.0056(19)
C14 0.026(2) 0.0202(19) 0.038(2) 0.0002(19) -0.0019(19) -0.0022(18)
C5 0.017(2) 0.026(2) 0.039(2) 0.001(2) 0.0008(17) 0.0036(17)
C2 0.030(2) 0.026(2) 0.037(3) 0.0061(19) 0.0011(18) -0.0045(18)
C1 0.027(2) 0.020(2) 0.026(2) -0.0014(18) -0.0016(17) 0.0032(17)
C12 0.021(2) 0.035(2) 0.028(2) 0.005(2) 0.0017(17) 0.0001(18)
C4 0.021(2) 0.032(2) 0.041(2) -0.0006(19) -0.0027(19) -0.0018(18)
C3 0.027(2) 0.024(2) 0.044(2) -0.0007(19) 0.003(2) -0.0044(19)
C6 0.027(2) 0.035(2) 0.045(3) -0.001(2) 0.010(2) 0.0012(19)
C18 0.056(3) 0.027(2) 0.040(3) -0.003(2) 0.009(2) 0.003(2)
C21 0.049(3) 0.038(3) 0.041(3) -0.007(2) -0.010(2) -0.001(2)
C22 0.048(3) 0.030(2) 0.050(3) 0.014(2) -0.001(2) -0.007(2)
C7 0.039(3) 0.029(2) 0.045(3) 0.000(2) 0.018(2) -0.002(2)
C17 0.048(3) 0.040(2) 0.033(2) -0.001(2) -0.006(2) -0.011(2)
C20 0.053(3) 0.039(3) 0.051(3) -0.016(2) -0.004(2) 0.013(2)
C9 0.048(3) 0.037(3) 0.050(3) -0.011(2) -0.003(2) -0.006(2)

loop_
_atom_type_symbol
_atom_type_description
_atom_type_scat_dispersion_real
_atom_type_scat_dispersion_imag
_atom_type_scat_source
C C 0.0033 0.0016 'International Tables Vol C Tables 4.2.6.8 and 6.1.1.4'
H H 0.0000 0.0000 'International Tables Vol C Tables 4.2.6.8 and 6.1.1.4'
N N 0.0061 0.0033 'International Tables Vol C Tables 4.2.6.8 and 6.1.1.4'
Se Se -0.0929 2.2259 'International Tables Vol C Tables 4.2.6.8 and 6.1.1.4'

loop_
_geom_angle_atom_site_label_1
_geom_angle_atom_site_label_2
_geom_angle_atom_site_label_3
_geom_angle
C10 N1 C5 120.7(3)
C1 N1 C10 122.5(3)
C1 N1 C5 116.7(3)
C15 C10 N1 118.5(3)
C11 C10 N1 119.5(3)
C11 C10 C15 122.0(3)
C11 C19 H19 107.4
C11 C19 C21 112.2(3)
C11 C19 C20 112.1(3)
C21 C19 H19 107.4
C20 C19 H19 107.4
C20 C19 C21 110.1(3)
C10 C15 C16 123.4(3)
C14 C15 C10 117.9(3)
C14 C15 C16 118.7(3)
C14 C13 H13 120.5
C12 C13 H13 120.5
C12 C13 C14 119.0(4)
C10 C11 C19 123.4(4)
C10 C11 C12 117.1(4)
C12 C11 C19 119.5(3)
H8A C8 H8B 109.5
H8A C8 H8C 109.5
H8B C8 H8C 109.5
C5 C8 H8A 109.5
C5 C8 H8B 109.5
C5 C8 H8C 109.5
C15 C16 H16 108.0
C15 C16 C18 111.6(3)
C15 C16 C17 111.0(3)
C18 C16 H16 108.0
C17 C16 H16 108.0
C17 C16 C18 110.1(3)
C15 C14 H14 119.3
C13 C14 C15 121.5(4)
C13 C14 H14 119.3
N1 C5 C8 111.7(3)
N1 C5 C4 106.8(3)
N1 C5 C6 107.9(3)
C8 C5 C4 111.5(3)
C8 C5 C6 111.5(3)
C4 C5 C6 107.2(3)
C1 C2 C3 108.0(3)
C1 C2 C22 113.6(3)
C1 C2 C7 106.3(3)
C3 C2 C7 108.3(3)
C22 C2 C3 111.9(3)
C22 C2 C7 108.5(3)
N1 C1 Se1 123.1(3)
N1 C1 C2 111.9(3)
C2 C1 Se1 125.0(3)
C13 C12 C11 122.4(4)
C13 C12 H12 118.8
C11 C12 H12 118.8
C5 C4 H4A 109.6
C5 C4 H4B 109.6
C5 C4 C3 110.5(3)
H4A C4 H4B 108.1
C3 C4 H4A 109.6
C3 C4 H4B 109.6
C2 C3 C4 109.6(3)
C2 C3 H3 107.2
C4 C3 H3 107.2
C9 C3 C2 113.4(4)
C9 C3 C4 111.8(3)
C9 C3 H3 107.2
C5 C6 H6A 109.8
C5 C6 H6B 109.8
C5 C6 C7 109.4(3)
H6A C6 H6B 108.2
C7 C6 H6A 109.8
C7 C6 H6B 109.8
C16 C18 H18A 109.5
C16 C18 H18B 109.5
C16 C18 H18C 109.5
H18A C18 H18B 109.5
H18A C18 H18C 109.5
H18B C18 H18C 109.5
C19 C21 H21A 109.5
C19 C21 H21B 109.5
C19 C21 H21C 109.5
H21A C21 H21B 109.5
H21A C21 H21C 109.5
H21B C21 H21C 109.5
C2 C22 H22A 109.5
C2 C22 H22B 109.5
C2 C22 H22C 109.5
H22A C22 H22B 109.5
H22A C22 H22C 109.5
H22B C22 H22C 109.5
C2 C7 H7A 109.6
C2 C7 H7B 109.6
C6 C7 C2 110.1(3)
C6 C7 H7A 109.6
C6 C7 H7B 109.6
H7A C7 H7B 108.1
C16 C17 H17A 109.5
C16 C17 H17B 109.5
C16 C17 H17C 109.5
H17A C17 H17B 109.5
H17A C17 H17C 109.5
H17B C17 H17C 109.5
C19 C20 H20A 109.5
C19 C20 H20B 109.5
C19 C20 H20C 109.5
H20A C20 H20B 109.5
H20A C20 H20C 109.5
H20B C20 H20C 109.5
C3 C9 H9A 109.5
C3 C9 H9B 109.5
C3 C9 H9C 109.5
H9A C9 H9B 109.5
H9A C9 H9C 109.5
H9B C9 H9C 109.5

loop_
_geom_bond_atom_site_label_1
_geom_bond_atom_site_label_2
_geom_bond_distance
Se1 C1 1.810(4)
N1 C10 1.449(4)
N1 C5 1.510(4)
N1 C1 1.341(4)
C10 C15 1.403(5)
C10 C11 1.397(5)
C19 H19 1.0000
C19 C11 1.507(5)
C19 C21 1.533(5)
C19 C20 1.529(5)
C15 C16 1.520(5)
C15 C14 1.389(5)
C13 H13 0.9500
C13 C14 1.387(5)
C13 C12 1.373(5)
C11 C12 1.398(5)
C8 H8A 0.9800
C8 H8B 0.9800
C8 H8C 0.9800
C8 C5 1.519(5)
C16 H16 1.0000
C16 C18 1.535(5)
C16 C17 1.531(5)
C14 H14 0.9500
C5 C4 1.523(5)
C5 C6 1.531(5)
C2 C1 1.524(5)
C2 C3 1.536(5)
C2 C22 1.532(5)
C2 C7 1.554(5)
C12 H12 0.9500
C4 H4A 0.9900
C4 H4B 0.9900
C4 C3 1.541(5)
C3 H3 1.0000
C3 C9 1.518(5)
C6 H6A 0.9900
C6 H6B 0.9900
C6 C7 1.541(6)
C18 H18A 0.9800
C18 H18B 0.9800
C18 H18C 0.9800
C21 H21A 0.9800
C21 H21B 0.9800
C21 H21C 0.9800
C22 H22A 0.9800
C22 H22B 0.9800
C22 H22C 0.9800
C7 H7A 0.9900
C7 H7B 0.9900
C17 H17A 0.9800
C17 H17B 0.9800
C17 H17C 0.9800
C20 H20A 0.9800
C20 H20B 0.9800
C20 H20C 0.9800
C9 H9A 0.9800
C9 H9B 0.9800
C9 H9C 0.9800

loop_
_geom_torsion_atom_site_label_1
_geom_torsion_atom_site_label_2
_geom_torsion_atom_site_label_3
_geom_torsion_atom_site_label_4
_geom_torsion
N1 C10 C15 C16 -7.2(5)
N1 C10 C15 C14 173.8(3)
N1 C10 C11 C19 5.7(5)
N1 C10 C11 C12 -175.8(3)
N1 C5 C4 C3 -55.6(4)
N1 C5 C6 C7 50.2(4)
C10 N1 C5 C8 -4.7(5)
C10 N1 C5 C4 -126.8(3)
C10 N1 C5 C6 118.2(4)
C10 N1 C1 Se1 4.3(5)
C10 N1 C1 C2 -174.8(3)
C10 C15 C16 C18 120.3(4)
C10 C15 C16 C17 -116.4(4)
C10 C15 C14 C13 2.5(6)
C10 C11 C12 C13 1.5(6)
C19 C11 C12 C13 -179.9(4)
C15 C10 C11 C19 -176.8(3)
C15 C10 C11 C12 1.7(5)
C11 C10 C15 C16 175.3(3)
C11 C10 C15 C14 -3.7(5)
C8 C5 C4 C3 -177.9(3)
C8 C5 C6 C7 173.2(3)
C16 C15 C14 C13 -176.5(4)
C14 C15 C16 C18 -60.7(5)
C14 C15 C16 C17 62.6(5)
C14 C13 C12 C11 -2.6(6)
C5 N1 C10 C15 -88.1(4)
C5 N1 C10 C11 89.5(4)
C5 N1 C1 Se1 -178.5(3)
C5 N1 C1 C2 2.5(5)
C5 C4 C3 C2 2.5(5)
C5 C4 C3 C9 129.1(4)
C5 C6 C7 C2 6.2(5)
C1 N1 C10 C15 89.0(4)
C1 N1 C10 C11 -93.4(4)
C1 N1 C5 C8 178.0(3)
C1 N1 C5 C4 55.9(4)
C1 N1 C5 C6 -59.1(4)
C1 C2 C3 C4 54.3(4)
C1 C2 C3 C9 -71.4(4)
C1 C2 C7 C6 -60.2(4)
C12 C13 C14 C15 0.5(6)
C4 C5 C6 C7 -64.5(4)
C3 C2 C1 Se1 121.8(3)
C3 C2 C1 N1 -59.2(4)
C3 C2 C7 C6 55.6(4)
C6 C5 C4 C3 59.8(4)
C21 C19 C11 C10 -123.0(4)
C21 C19 C11 C12 58.5(5)
C22 C2 C1 Se1 -2.8(5)
C22 C2 C1 N1 176.1(3)
C22 C2 C3 C4 180.0(3)
C22 C2 C3 C9 54.2(5)
C22 C2 C7 C6 177.3(3)
C7 C2 C1 Se1 -122.1(3)
C7 C2 C1 N1 56.9(4)
C7 C2 C3 C4 -60.4(4)
C7 C2 C3 C9 173.8(3)
C20 C19 C11 C10 112.5(4)
C20 C19 C11 C12 -66.1(5)
